data_4068338
loop_
_publ_author_name
'Franken, Andreas'
'McGrath, Thomas D.'
'Stone, F. Gordon A.'

_publ_section_title
;
 10-Vertex Manganese&#x2212;Dicarbollide Complexes from a Monocarbon
 Precursor. Synthesis and Cluster Vertex Functionalization of
 [1-OH-2,2,2-(CO)3-closo-2,1,10-MnC2B7H8]&#x2212;
;
_journal_issue 1
_journal_name_full Organometallics
_journal_page_first 225
_journal_paper_doi 10.1021/om800730n
_journal_volume 28
_journal_year 2009
_chemical_formula_sum 'C9 H16 B7 Mn O4 S'
_chemical_formula_weight 350.89
_chemical_name_systematic
; 
 ? 
;
_space_group_IT_number 2
_symmetry_cell_setting triclinic
_symmetry_space_group_name_Hall '-P 1'
_symmetry_space_group_name_H-M 'P -1'
_atom_sites_solution_hydrogens geom
_atom_sites_solution_primary direct
_atom_sites_solution_secondary difmap
_audit_creation_method SHELXL-97
_cell_angle_alpha 64.723(7)
_cell_angle_beta 74.152(7)
_cell_angle_gamma 72.321(8)
_cell_formula_units_Z 4
_cell_length_a 9.0050(17)
_cell_length_b 13.270(3)
_cell_length_c 15.186(3)
_cell_measurement_reflns_used 3586
_cell_measurement_temperature 110(2)
_cell_measurement_theta_max 25.88
_cell_measurement_theta_min 2.59
_cell_volume 1541.6(6)
_computing_cell_refinement 'Bruker APEX2 (Bruker, 2003)'
_computing_data_collection 'Bruker APEX2 (Bruker, 2003)'
_computing_data_reduction 'Bruker APEX2 (Bruker, 2003)'
_computing_molecular_graphics 'Bruker SHELXTL (Bruker, 2001)'
_computing_publication_material 'Bruker SHELXTL (Bruker, 2001)'
_computing_structure_refinement 'Bruker SHELXTL (Bruker, 2001)'
_computing_structure_solution 'Bruker SHELXTL (Bruker, 2001)'
_diffrn_ambient_temperature 110(2)
_diffrn_measured_fraction_theta_full 0.995
_diffrn_measured_fraction_theta_max 0.899
_diffrn_measurement_device_type 'Bruker-Nonius X8 APEX CCD area detector'
_diffrn_measurement_method 'phi and omega scans'
_diffrn_radiation_monochromator graphite
_diffrn_radiation_source 'fine-focus sealed tube'
_diffrn_radiation_type MoK\a
_diffrn_radiation_wavelength 0.71073
_diffrn_reflns_av_R_equivalents 0.0493
_diffrn_reflns_av_sigmaI/netI 0.0761
_diffrn_reflns_limit_h_max 11
_diffrn_reflns_limit_h_min -12
_diffrn_reflns_limit_k_max 16
_diffrn_reflns_limit_k_min -18
_diffrn_reflns_limit_l_max 20
_diffrn_reflns_limit_l_min -21
_diffrn_reflns_number 23999
_diffrn_reflns_theta_full 25.00
_diffrn_reflns_theta_max 29.95
_diffrn_reflns_theta_min 1.74
_exptl_absorpt_coefficient_mu 0.997
_exptl_absorpt_correction_T_max 0.9371
_exptl_absorpt_correction_T_min 0.8788
_exptl_absorpt_correction_type multi-scan
_exptl_absorpt_process_details 'SADABS (Bruker, 2003)'
_exptl_crystal_colour yellow
_exptl_crystal_density_diffrn 1.512
_exptl_crystal_density_method 'not measured'
_exptl_crystal_description plate
_exptl_crystal_F_000 712
_exptl_crystal_size_max 0.13
_exptl_crystal_size_mid 0.10
_exptl_crystal_size_min 0.07
_refine_diff_density_max 0.525
_refine_diff_density_min -0.456
_refine_diff_density_rms 0.087
_refine_ls_extinction_method none
_refine_ls_goodness_of_fit_ref 1.011
_refine_ls_hydrogen_treatment constr
_refine_ls_matrix_type full
_refine_ls_number_parameters 399
_refine_ls_number_reflns 8063
_refine_ls_number_restraints 0
_refine_ls_restrained_S_all 1.011
_refine_ls_R_factor_all 0.0917
_refine_ls_R_factor_gt 0.0511
_refine_ls_shift/su_max 0.001
_refine_ls_shift/su_mean 0.000
_refine_ls_structure_factor_coef Fsqd
_refine_ls_weighting_details 'calc w=1/[\s^2^(Fo^2^)+(0.0424P)^2^+0.6299P] where P=(Fo^2^+2Fc^2^)/3'
_refine_ls_weighting_scheme calc
_refine_ls_wR_factor_gt 0.0960
_refine_ls_wR_factor_ref 0.1118
_reflns_number_gt 5430
_reflns_number_total 8063
_reflns_threshold_expression >2sigma(I)
_cod_data_source_file om800730n_si_001.cif
_cod_data_source_block 7
_cod_original_cell_volume 1541.6(5)
_cod_original_sg_symbol_H-M P-1
_cod_database_code 4068338

loop_
_symmetry_equiv_pos_as_xyz
'x, y, z'
'-x, -y, -z'

loop_
_atom_site_label
_atom_site_type_symbol
_atom_site_fract_x
_atom_site_fract_y
_atom_site_fract_z
_atom_site_U_iso_or_equiv
_atom_site_adp_type
_atom_site_occupancy
_atom_site_symmetry_multiplicity
_atom_site_calc_flag
_atom_site_refinement_flags
S1B S 0.86479(9) 0.12652(6) 0.05367(5) 0.02651(18) Uani 1 1 d .
S1A S 0.53442(9) 0.36441(6) 0.44360(5) 0.02498(17) Uani 1 1 d .
O1A O 1.0061(2) 0.49904(17) 0.09757(13) 0.0260(4) Uani 1 1 d .
H1A H 0.9864 0.4865 0.0526 0.031 Uiso 1 1 calc R
C1A C 0.8655(3) 0.5186(2) 0.16201(18) 0.0205(6) Uani 1 1 d .
Mn2A Mn 0.86280(5) 0.48260(3) 0.30438(3) 0.01898(11) Uani 1 1 d .
O2A O 1.1379(3) 0.58275(19) 0.25757(17) 0.0383(5) Uani 1 1 d .
C2A C 1.0324(4) 0.5438(2) 0.2771(2) 0.0255(6) Uani 1 1 d .
O3A O 1.0662(3) 0.25251(19) 0.35971(16) 0.0382(5) Uani 1 1 d .
C3A C 0.9855(3) 0.3421(3) 0.3389(2) 0.0249(6) Uani 1 1 d .
B3A B 0.7451(4) 0.4331(3) 0.2216(2) 0.0203(7) Uani 1 1 d .
H3A H 0.7751 0.3436 0.2243 0.024 Uiso 1 1 calc R
O4A O 0.7990(3) 0.47075(19) 0.50944(15) 0.0378(5) Uani 1 1 d .
C4A C 0.8229(3) 0.4757(2) 0.4290(2) 0.0256(6) Uani 1 1 d .
B4A B 0.7058(4) 0.5731(3) 0.1168(2) 0.0242(7) Uani 1 1 d .
H4A H 0.7071 0.5941 0.0370 0.029 Uiso 1 1 calc R
C5A C 0.6642(4) 0.2245(2) 0.4595(2) 0.0270(6) Uani 1 1 d .
H5A1 H 0.7496 0.2291 0.4017 0.032 Uiso 1 1 calc R
H5A2 H 0.7125 0.1947 0.5196 0.032 Uiso 1 1 calc R
B5A B 0.7825(4) 0.6386(3) 0.1768(2) 0.0232(7) Uani 1 1 d .
H5A H 0.8432 0.7120 0.1440 0.028 Uiso 1 1 calc R
C6A C 0.5593(4) 0.1481(3) 0.4694(2) 0.0327(7) Uani 1 1 d .
H6A1 H 0.6237 0.0811 0.4534 0.039 Uiso 1 1 calc R
H6A2 H 0.5004 0.1209 0.5375 0.039 Uiso 1 1 calc R
B9A B 0.6458(4) 0.6201(3) 0.2913(2) 0.0229(7) Uani 1 1 d .
H9A H 0.6348 0.6720 0.3355 0.028 Uiso 1 1 calc R
C7A C 0.4470(4) 0.2204(3) 0.3973(2) 0.0321(7) Uani 1 1 d .
H7A1 H 0.3641 0.1800 0.4070 0.039 Uiso 1 1 calc R
H7A2 H 0.5043 0.2377 0.3286 0.039 Uiso 1 1 calc R
B6A B 0.6216(4) 0.4687(3) 0.3223(2) 0.0215(7) Uani 1 1 d .
C8A C 0.3740(3) 0.3290(3) 0.4169(2) 0.0322(7) Uani 1 1 d .
H8A1 H 0.2867 0.3170 0.4740 0.039 Uiso 1 1 calc R
H8A2 H 0.3320 0.3910 0.3584 0.039 Uiso 1 1 calc R
B7A B 0.5446(4) 0.5194(3) 0.2081(2) 0.0255(7) Uani 1 1 d .
H7A H 0.4568 0.4904 0.1893 0.031 Uiso 1 1 calc R
B8A B 0.5712(4) 0.6638(3) 0.1758(2) 0.0262(7) Uani 1 1 d .
H8A H 0.5044 0.7488 0.1308 0.031 Uiso 1 1 calc R
C10A C 0.4955(3) 0.5851(2) 0.28263(19) 0.0228(6) Uani 1 1 d .
H10A H 0.3789 0.6051 0.3213 0.027 Uiso 1 1 calc R
O1B O 1.1102(3) -0.00362(17) 0.40995(14) 0.0321(5) Uani 1 1 d .
H1B H 1.0363 0.0345 0.4381 0.038 Uiso 1 1 calc R
C1B C 1.0531(4) -0.0227(2) 0.34249(19) 0.0237(6) Uani 1 1 d .
Mn2B Mn 1.15777(5) 0.01462(4) 0.20123(3) 0.02203(12) Uani 1 1 d .
O2B O 1.2008(3) 0.2436(2) 0.15734(17) 0.0471(6) Uani 1 1 d .
C2B C 1.1833(4) 0.1542(3) 0.1744(2) 0.0284(7) Uani 1 1 d .
O3B O 1.4774(3) -0.0914(2) 0.25012(19) 0.0509(7) Uani 1 1 d .
C3B C 1.3552(4) -0.0493(3) 0.2301(2) 0.0323(7) Uani 1 1 d .
B3B B 0.9151(4) 0.0611(3) 0.2797(2) 0.0221(7) Uani 1 1 d .
H3B H 0.8640 0.1504 0.2768 0.026 Uiso 1 1 calc R
O4B O 1.2784(3) 0.0422(2) -0.00707(15) 0.0431(6) Uani 1 1 d .
C4B C 1.2309(4) 0.0316(3) 0.0743(2) 0.0304(7) Uani 1 1 d .
B4B B 0.9029(4) -0.0791(3) 0.3830(2) 0.0261(8) Uani 1 1 d .
H4B H 0.8442 -0.1001 0.4620 0.031 Uiso 1 1 calc R
C5B C 0.8753(4) 0.2680(2) 0.0391(2) 0.0285(7) Uani 1 1 d .
H5B1 H 0.8994 0.2659 0.0997 0.034 Uiso 1 1 calc R
H5B2 H 0.9580 0.2974 -0.0172 0.034 Uiso 1 1 calc R
B5B B 1.0969(4) -0.1430(3) 0.3276(2) 0.0254(7) Uani 1 1 d .
H5B H 1.1916 -0.2156 0.3632 0.030 Uiso 1 1 calc R
C6B C 0.7142(4) 0.3418(3) 0.0199(2) 0.0347(8) Uani 1 1 d .
H6B1 H 0.7039 0.3646 -0.0497 0.042 Uiso 1 1 calc R
H6B2 H 0.6966 0.4116 0.0334 0.042 Uiso 1 1 calc R
B9B B 1.0607(4) -0.1258(3) 0.2099(2) 0.0246(7) Uani 1 1 d .
H9B H 1.1425 -0.1769 0.1663 0.029 Uiso 1 1 calc R
C7B C 0.5961(4) 0.2699(3) 0.0891(2) 0.0387(8) Uani 1 1 d .
H7B1 H 0.5956 0.2566 0.1585 0.046 Uiso 1 1 calc R
H7B2 H 0.4884 0.3087 0.0735 0.046 Uiso 1 1 calc R
B6B B 0.9269(4) 0.0240(3) 0.1771(2) 0.0226(7) Uani 1 1 d .
C8B C 0.6483(4) 0.1583(3) 0.0736(2) 0.0359(8) Uani 1 1 d .
H8B1 H 0.6100 0.1657 0.0155 0.043 Uiso 1 1 calc R
H8B2 H 0.6068 0.0970 0.1324 0.043 Uiso 1 1 calc R
B7B B 0.7853(4) -0.0285(3) 0.2886(2) 0.0250(7) Uani 1 1 d .
H7B H 0.6535 -0.0014 0.3046 0.030 Uiso 1 1 calc R
B8B B 0.9139(4) -0.1712(3) 0.3224(2) 0.0280(8) Uani 1 1 d .
H8B H 0.8834 -0.2569 0.3657 0.034 Uiso 1 1 calc R
C10B C 0.8727(4) -0.0938(2) 0.21481(19) 0.0257(7) Uani 1 1 d .
H10B H 0.8155 -0.1153 0.1740 0.031 Uiso 1 1 calc R

loop_
_atom_site_aniso_label
_atom_site_aniso_U_11
_atom_site_aniso_U_22
_atom_site_aniso_U_33
_atom_site_aniso_U_23
_atom_site_aniso_U_13
_atom_site_aniso_U_12
S1B 0.0356(5) 0.0295(4) 0.0135(3) -0.0036(3) -0.0073(3) -0.0095(3)
S1A 0.0262(4) 0.0278(4) 0.0140(3) -0.0033(3) 0.0024(3) -0.0082(3)
O1A 0.0235(11) 0.0315(12) 0.0167(9) -0.0076(9) 0.0056(8) -0.0075(9)
C1A 0.0220(15) 0.0197(15) 0.0135(12) -0.0018(11) 0.0002(11) -0.0052(12)
Mn2A 0.0188(2) 0.0210(2) 0.0135(2) -0.00333(17) -0.00180(16) -0.00459(18)
O2A 0.0273(13) 0.0367(14) 0.0485(14) -0.0118(11) -0.0076(11) -0.0088(11)
C2A 0.0296(18) 0.0200(15) 0.0231(14) -0.0036(13) -0.0081(13) -0.0035(13)
O3A 0.0331(13) 0.0287(13) 0.0450(14) -0.0079(11) -0.0149(11) 0.0025(11)
C3A 0.0227(16) 0.0309(18) 0.0210(14) -0.0076(13) -0.0017(12) -0.0104(14)
B3A 0.0219(17) 0.0227(17) 0.0109(13) -0.0014(13) -0.0010(12) -0.0063(14)
O4A 0.0406(14) 0.0472(14) 0.0220(11) -0.0139(10) -0.0067(10) -0.0020(11)
C4A 0.0230(16) 0.0265(16) 0.0227(14) -0.0054(13) -0.0060(12) -0.0027(13)
B4A 0.0268(19) 0.0257(18) 0.0142(14) -0.0022(14) -0.0031(13) -0.0057(15)
C5A 0.0268(17) 0.0242(16) 0.0209(14) 0.0007(12) -0.0066(12) -0.0044(13)
B5A 0.0237(18) 0.0230(18) 0.0178(15) -0.0034(14) -0.0011(13) -0.0065(14)
C6A 0.0337(19) 0.0259(17) 0.0288(16) -0.0022(14) 0.0021(14) -0.0115(14)
B9A 0.0245(18) 0.0221(17) 0.0155(14) -0.0021(13) -0.0034(13) -0.0032(14)
C7A 0.0252(17) 0.0398(19) 0.0325(17) -0.0112(15) 0.0006(14) -0.0167(15)
B6A 0.0237(18) 0.0220(17) 0.0134(14) -0.0011(13) -0.0030(13) -0.0057(14)
C8A 0.0177(16) 0.0373(19) 0.0308(16) -0.0020(14) 0.0000(13) -0.0108(14)
B7A 0.0243(19) 0.0284(19) 0.0174(15) -0.0005(14) -0.0058(13) -0.0071(15)
B8A 0.0245(19) 0.0254(18) 0.0209(16) -0.0042(14) -0.0031(14) -0.0019(15)
C10A 0.0192(15) 0.0264(16) 0.0160(13) -0.0037(12) -0.0033(11) -0.0015(12)
O1B 0.0518(15) 0.0277(12) 0.0225(10) -0.0085(9) -0.0195(10) -0.0059(10)
C1B 0.0342(18) 0.0217(15) 0.0160(13) -0.0040(12) -0.0102(12) -0.0062(13)
Mn2B 0.0281(3) 0.0230(2) 0.0154(2) -0.00381(18) -0.00481(18) -0.0100(2)
O2B 0.0604(17) 0.0346(14) 0.0483(15) -0.0148(12) 0.0052(12) -0.0267(13)
C2B 0.0299(18) 0.0312(18) 0.0227(15) -0.0085(14) 0.0018(13) -0.0128(14)
O3B 0.0456(17) 0.0415(15) 0.0639(18) -0.0084(13) -0.0221(14) -0.0124(13)
C3B 0.034(2) 0.0275(18) 0.0332(17) -0.0039(14) -0.0085(15) -0.0117(15)
B3B 0.0321(19) 0.0215(17) 0.0102(13) -0.0015(13) -0.0035(13) -0.0089(15)
O4B 0.0511(16) 0.0573(16) 0.0254(12) -0.0178(11) 0.0058(11) -0.0251(13)
C4B 0.0340(19) 0.0324(18) 0.0296(16) -0.0137(14) -0.0047(14) -0.0111(15)
B4B 0.041(2) 0.0235(18) 0.0125(14) -0.0014(13) -0.0031(14) -0.0138(16)
C5B 0.0333(18) 0.0276(17) 0.0180(14) -0.0002(13) -0.0005(13) -0.0131(14)
B5B 0.034(2) 0.0225(18) 0.0180(15) -0.0041(14) -0.0076(14) -0.0065(15)
C6B 0.045(2) 0.0274(18) 0.0270(16) -0.0025(14) -0.0146(15) -0.0048(15)
B9B 0.038(2) 0.0200(17) 0.0142(14) 0.0003(13) -0.0068(14) -0.0115(15)
C7B 0.0293(19) 0.051(2) 0.0319(17) -0.0114(16) -0.0095(15) -0.0060(16)
B6B 0.0287(19) 0.0273(18) 0.0107(13) -0.0021(13) -0.0039(13) -0.0114(15)
C8B 0.0350(19) 0.040(2) 0.0310(17) -0.0012(15) -0.0181(15) -0.0125(16)
B7B 0.033(2) 0.0258(18) 0.0126(14) 0.0008(13) -0.0045(13) -0.0125(15)
B8B 0.040(2) 0.0264(19) 0.0179(15) -0.0041(14) -0.0057(15) -0.0129(16)
C10B 0.0329(18) 0.0299(17) 0.0182(13) -0.0061(13) -0.0064(12) -0.0147(14)

loop_
_atom_type_symbol
_atom_type_description
_atom_type_scat_dispersion_real
_atom_type_scat_dispersion_imag
_atom_type_scat_source
C C 0.0033 0.0016 'International Tables Vol C Tables 4.2.6.8 and 6.1.1.4'
H H 0.0000 0.0000 'International Tables Vol C Tables 4.2.6.8 and 6.1.1.4'
B B 0.0013 0.0007 'International Tables Vol C Tables 4.2.6.8 and 6.1.1.4'
O O 0.0106 0.0060 'International Tables Vol C Tables 4.2.6.8 and 6.1.1.4'
S S 0.1246 0.1234 'International Tables Vol C Tables 4.2.6.8 and 6.1.1.4'
Mn Mn 0.3368 0.7283 'International Tables Vol C Tables 4.2.6.8 and 6.1.1.4'

loop_
_geom_angle_atom_site_label_1
_geom_angle_atom_site_label_2
_geom_angle_atom_site_label_3
_geom_angle
C5B S1B C8B 93.94(15)
C5B S1B B6B 106.64(13)
C8B S1B B6B 106.86(15)
C5A S1A C8A 93.75(14)
C5A S1A B6A 106.45(14)
C8A S1A B6A 106.43(14)
C1A O1A H1A 109.5
O1A C1A B4A 117.2(2)
O1A C1A B3A 126.1(2)
B4A C1A B3A 71.1(2)
O1A C1A B5A 125.5(2)
B4A C1A B5A 70.4(2)
B3A C1A B5A 107.8(2)
O1A C1A Mn2A 122.07(19)
B4A C1A Mn2A 120.67(18)
B3A C1A Mn2A 75.47(14)
B5A C1A Mn2A 75.33(15)
C3A Mn2A C4A 91.22(13)
C3A Mn2A C2A 90.55(13)
C4A Mn2A C2A 90.64(13)
C3A Mn2A C1A 100.81(12)
C4A Mn2A C1A 167.38(12)
C2A Mn2A C1A 93.01(12)
C3A Mn2A B6A 108.52(13)
C4A Mn2A B6A 88.77(12)
C2A Mn2A B6A 160.94(13)
C1A Mn2A B6A 83.85(11)
C3A Mn2A B9A 159.52(12)
C4A Mn2A B9A 82.72(12)
C2A Mn2A B9A 108.99(13)
C1A Mn2A B9A 84.67(11)
B6A Mn2A B9A 52.05(12)
C3A Mn2A B3A 88.61(12)
C4A Mn2A B3A 133.19(12)
C2A Mn2A B3A 136.18(12)
C1A Mn2A B3A 44.48(11)
B6A Mn2A B3A 47.66(11)
B9A Mn2A B3A 81.53(12)
C3A Mn2A B5A 144.45(12)
C4A Mn2A B5A 123.90(12)
C2A Mn2A B5A 84.36(13)
C1A Mn2A B5A 44.69(11)
B6A Mn2A B5A 80.19(12)
B9A Mn2A B5A 47.71(11)
B3A Mn2A B5A 71.79(12)
O2A C2A Mn2A 178.2(3)
O3A C3A Mn2A 178.9(3)
C1A B3A B6A 110.2(2)
C1A B3A B7A 107.2(2)
B6A B3A B7A 60.54(17)
C1A B3A B4A 53.89(17)
B6A B3A B4A 100.6(2)
B7A B3A B4A 58.02(17)
C1A B3A Mn2A 60.05(13)
B6A B3A Mn2A 64.25(14)
B7A B3A Mn2A 111.99(18)
B4A B3A Mn2A 99.07(17)
C1A B3A H3A 122.2
B6A B3A H3A 120.9
B7A B3A H3A 119.9
B4A B3A H3A 130.9
Mn2A B3A H3A 121.1
O4A C4A Mn2A 179.2(3)
C1A B4A B8A 110.8(2)
C1A B4A B7A 110.0(2)
B8A B4A B7A 61.94(19)
C1A B4A B5A 55.51(17)
B8A B4A B5A 60.52(18)
B7A B4A B5A 103.1(2)
C1A B4A B3A 54.99(17)
B8A B4A B3A 103.2(2)
B7A B4A B3A 60.01(18)
B5A B4A B3A 89.38(19)
C1A B4A H4A 120.8
B8A B4A H4A 119.3
B7A B4A H4A 119.9
B5A B4A H4A 130.9
B3A B4A H4A 131.2
C6A C5A S1A 105.6(2)
C6A C5A H5A1 110.6
S1A C5A H5A1 110.6
C6A C5A H5A2 110.6
S1A C5A H5A2 110.6
H5A1 C5A H5A2 108.7
C1A B5A B9A 112.3(2)
C1A B5A B8A 106.8(2)
B9A B5A B8A 61.01(18)
C1A B5A B4A 54.04(17)
B9A B5A B4A 102.3(2)
B8A B5A B4A 57.60(17)
C1A B5A Mn2A 59.98(14)
B9A B5A Mn2A 65.69(14)
B8A B5A Mn2A 112.22(19)
B4A B5A Mn2A 99.42(17)
C1A B5A H5A 122.0
B9A B5A H5A 119.1
B8A B5A H5A 120.3
B4A B5A H5A 130.6
Mn2A B5A H5A 120.7
C7A C6A C5A 106.1(2)
C7A C6A H6A1 110.5
C5A C6A H6A1 110.5
C7A C6A H6A2 110.5
C5A C6A H6A2 110.5
H6A1 C6A H6A2 108.7
C10A B9A B5A 108.0(2)
C10A B9A B8A 54.76(17)
B5A B9A B8A 60.34(17)
C10A B9A B6A 52.78(17)
B5A B9A B6A 99.1(2)
B8A B9A B6A 87.30(19)
C10A B9A Mn2A 113.6(2)
B5A B9A Mn2A 66.59(15)
B8A B9A Mn2A 112.41(18)
B6A B9A Mn2A 62.64(14)
C10A B9A H9A 122.1
B5A B9A H9A 121.0
B8A B9A H9A 128.9
B6A B9A H9A 134.9
Mn2A B9A H9A 112.9
C6A C7A C8A 106.6(2)
C6A C7A H7A1 110.4
C8A C7A H7A1 110.4
C6A C7A H7A2 110.4
C8A C7A H7A2 110.4
H7A1 C7A H7A2 108.6
C10A B6A B3A 110.2(2)
C10A B6A B7A 55.49(17)
B3A B6A B7A 61.17(17)
C10A B6A S1A 111.6(2)
B3A B6A S1A 125.6(2)
B7A B6A S1A 122.7(2)
C10A B6A B9A 53.46(17)
B3A B6A B9A 103.3(2)
B7A B6A B9A 90.0(2)
S1A B6A B9A 129.32(18)
C10A B6A Mn2A 116.8(2)
B3A B6A Mn2A 68.09(15)
B7A B6A Mn2A 115.44(18)
S1A B6A Mn2A 118.38(15)
B9A B6A Mn2A 65.31(14)
C7A C8A S1A 105.5(2)
C7A C8A H8A1 110.6
S1A C8A H8A1 110.6
C7A C8A H8A2 110.6
S1A C8A H8A2 110.6
H8A1 C8A H8A2 108.8
C10A B7A B4A 107.3(2)
C10A B7A B6A 55.14(17)
B4A B7A B6A 101.8(2)
C10A B7A B3A 107.3(2)
B4A B7A B3A 61.98(18)
B6A B7A B3A 58.29(17)
C10A B7A B8A 54.99(17)
B4A B7A B8A 58.56(18)
B6A B7A B8A 90.7(2)
B3A B7A B8A 102.3(2)
C10A B7A H7A 122.6
B4A B7A H7A 121.2
B6A B7A H7A 130.8
B3A B7A H7A 121.1
B8A B7A H7A 130.6
C10A B8A B4A 108.2(2)
C10A B8A B5A 106.9(2)
B4A B8A B5A 61.88(18)
C10A B8A B7A 55.04(17)
B4A B8A B7A 59.50(18)
B5A B8A B7A 102.4(2)
C10A B8A B9A 55.19(17)
B4A B8A B9A 103.7(2)
B5A B8A B9A 58.65(17)
B7A B8A B9A 92.0(2)
C10A B8A H8A 122.8
B4A B8A H8A 120.1
B5A B8A H8A 121.5
B7A B8A H8A 130.0
B9A B8A H8A 129.7
B6A C10A B8A 108.9(2)
B6A C10A B7A 69.37(19)
B8A C10A B7A 70.0(2)
B6A C10A B9A 73.8(2)
B8A C10A B9A 70.0(2)
B7A C10A B9A 111.0(2)
B6A C10A H10A 124.8
B8A C10A H10A 126.4
B7A C10A H10A 125.6
B9A C10A H10A 123.4
C1B O1B H1B 109.5
O1B C1B B4B 117.4(2)
O1B C1B B3B 126.8(2)
B4B C1B B3B 71.2(2)
O1B C1B B5B 124.7(2)
B4B C1B B5B 69.9(2)
B3B C1B B5B 107.8(2)
O1B C1B Mn2B 122.0(2)
B4B C1B Mn2B 120.50(17)
B3B C1B Mn2B 75.26(15)
B5B C1B Mn2B 75.86(15)
C2B Mn2B C4B 90.30(13)
C2B Mn2B C3B 91.36(14)
C4B Mn2B C3B 90.54(14)
C2B Mn2B C1B 98.86(12)
C4B Mn2B C1B 169.44(12)
C3B Mn2B C1B 94.45(13)
C2B Mn2B B6B 110.53(13)
C4B Mn2B B6B 87.94(12)
C3B Mn2B B6B 158.06(13)
C1B Mn2B B6B 83.95(11)
C2B Mn2B B3B 88.26(13)
C4B Mn2B B3B 131.49(13)
C3B Mn2B B3B 137.97(12)
C1B Mn2B B3B 44.36(11)
B6B Mn2B B3B 48.13(11)
C2B Mn2B B9B 161.68(13)
C4B Mn2B B9B 85.00(12)
C3B Mn2B B9B 106.35(13)
C1B Mn2B B9B 84.67(11)
B6B Mn2B B9B 51.71(13)
B3B Mn2B B9B 81.72(12)
C2B Mn2B B5B 141.98(12)
C4B Mn2B B5B 127.32(12)
C3B Mn2B B5B 83.88(14)
C1B Mn2B B5B 44.40(11)
B6B Mn2B B5B 79.72(12)
B3B Mn2B B5B 71.40(12)
B9B Mn2B B5B 47.71(11)
O2B C2B Mn2B 179.5(3)
O3B C3B Mn2B 178.3(3)
C1B B3B B6B 110.1(2)
C1B B3B B7B 106.8(2)
B6B B3B B7B 60.17(17)
C1B B3B B4B 53.95(18)
B6B B3B B4B 100.1(2)
B7B B3B B4B 57.62(17)
C1B B3B Mn2B 60.37(15)
B6B B3B Mn2B 64.15(14)
B7B B3B Mn2B 111.71(18)
B4B B3B Mn2B 99.31(19)
C1B B3B H3B 122.2
B6B B3B H3B 121.3
B7B B3B H3B 120.3
B4B B3B H3B 131.0
Mn2B B3B H3B 120.9
O4B C4B Mn2B 179.7(4)
C1B B4B B8B 111.1(2)
C1B B4B B7B 110.5(2)
B8B B4B B7B 61.60(19)
C1B B4B B5B 55.83(18)
B8B B4B B5B 60.46(18)
B7B B4B B5B 103.1(2)
C1B B4B B3B 54.87(17)
B8B B4B B3B 103.6(2)
B7B B4B B3B 60.78(17)
B5B B4B B3B 89.7(2)
C1B B4B H4B 120.6
B8B B4B H4B 119.3
B7B B4B H4B 119.6
B5B B4B H4B 130.9
B3B B4B H4B 130.9
C6B C5B S1B 105.2(2)
C6B C5B H5B1 110.7
S1B C5B H5B1 110.7
C6B C5B H5B2 110.7
S1B C5B H5B2 110.7
H5B1 C5B H5B2 108.8
C1B B5B B9B 112.4(2)
C1B B5B B8B 107.7(2)
B9B B5B B8B 60.92(18)
C1B B5B B4B 54.31(18)
B9B B5B B4B 102.7(2)
B8B B5B B4B 58.29(18)
C1B B5B Mn2B 59.74(14)
B9B B5B Mn2B 65.62(14)
B8B B5B Mn2B 112.26(19)
B4B B5B Mn2B 99.32(18)
C1B B5B H5B 121.7
B9B B5B H5B 119.1
B8B B5B H5B 119.8
B4B B5B H5B 130.3
Mn2B B5B H5B 121.0
C5B C6B C7B 106.1(3)
C5B C6B H6B1 110.5
C7B C6B H6B1 110.5
C5B C6B H6B2 110.5
C7B C6B H6B2 110.5
H6B1 C6B H6B2 108.7
C10B B9B B5B 107.2(2)
C10B B9B B8B 54.36(18)
B5B B9B B8B 59.95(18)
C10B B9B B6B 53.12(17)
B5B B9B B6B 98.7(2)
B8B B9B B6B 87.4(2)
C10B B9B Mn2B 113.6(2)
B5B B9B Mn2B 66.67(14)
B8B B9B Mn2B 112.36(18)
B6B B9B Mn2B 62.45(13)
C10B B9B H9B 122.3
B5B B9B H9B 121.5
B8B B9B H9B 129.0
B6B B9B H9B 134.8
Mn2B B9B H9B 112.8
C8B C7B C6B 106.3(3)
C8B C7B H7B1 110.5
C6B C7B H7B1 110.5
C8B C7B H7B2 110.5
C6B C7B H7B2 110.5
H7B1 C7B H7B2 108.7
C10B B6B B3B 110.2(2)
C10B B6B B7B 55.23(17)
B3B B6B B7B 61.45(17)
C10B B6B S1B 111.60(19)
B3B B6B S1B 125.8(2)
B7B B6B S1B 122.9(2)
C10B B6B B9B 53.33(18)
B3B B6B B9B 103.5(2)
B7B B6B B9B 89.9(2)
S1B B6B B9B 128.93(19)
C10B B6B Mn2B 117.1(2)
B3B B6B Mn2B 67.71(15)
B7B B6B Mn2B 115.44(18)
S1B B6B Mn2B 118.24(15)
B9B B6B Mn2B 65.84(14)
C7B C8B S1B 105.6(2)
C7B C8B H8B1 110.6
S1B C8B H8B1 110.6
C7B C8B H8B2 110.6
S1B C8B H8B2 110.6
H8B1 C8B H8B2 108.7
C10B B7B B4B 107.4(3)
C10B B7B B6B 55.17(17)
B4B B7B B6B 101.7(2)
C10B B7B B8B 54.69(18)
B4B B7B B8B 59.11(18)
B6B B7B B8B 90.6(2)
C10B B7B B3B 107.4(2)
B4B B7B B3B 61.60(18)
B6B B7B B3B 58.38(16)
B8B B7B B3B 102.5(2)
C10B B7B H7B 122.6
B4B B7B H7B 121.2
B6B B7B H7B 130.9
B8B B7B H7B 130.4
B3B B7B H7B 121.1
C10B B8B B4B 108.0(2)
C10B B8B B5B 107.1(2)
B4B B8B B5B 61.24(19)
C10B B8B B7B 55.26(18)
B4B B8B B7B 59.29(18)
B5B B8B B7B 102.0(2)
C10B B8B B9B 55.10(18)
B4B B8B B9B 103.5(2)
B5B B8B B9B 59.12(17)
B7B B8B B9B 92.1(2)
C10B B8B H8B 122.6
B4B B8B H8B 120.5
B5B B8B H8B 121.5
B7B B8B H8B 130.1
B9B B8B H8B 129.5
B8B C10B B6B 109.2(2)
B8B C10B B7B 70.0(2)
B6B C10B B7B 69.6(2)
B8B C10B B9B 70.5(2)
B6B C10B B9B 73.5(2)
B7B C10B B9B 111.3(2)
B8B C10B H10B 126.1
B6B C10B H10B 124.7
B7B C10B H10B 125.5
B9B C10B H10B 123.2

loop_
_geom_bond_atom_site_label_1
_geom_bond_atom_site_label_2
_geom_bond_distance
S1B C5B 1.823(3)
S1B C8B 1.832(3)
S1B B6B 1.899(3)
S1A C5A 1.823(3)
S1A C8A 1.835(3)
S1A B6A 1.902(3)
O1A C1A 1.403(3)
O1A H1A 0.8400
C1A B4A 1.595(4)
C1A B3A 1.617(4)
C1A B5A 1.624(4)
C1A Mn2A 2.000(3)
Mn2A C3A 1.789(3)
Mn2A C4A 1.794(3)
Mn2A C2A 1.812(3)
Mn2A B6A 2.169(3)
Mn2A B9A 2.219(3)
Mn2A B3A 2.234(3)
Mn2A B5A 2.234(3)
O2A C2A 1.127(3)
O3A C3A 1.150(3)
B3A B6A 1.780(4)
B3A B7A 1.833(5)
B3A B4A 1.868(4)
B3A H3A 1.1200
O4A C4A 1.157(3)
B4A B8A 1.778(5)
B4A B7A 1.795(5)
B4A B5A 1.857(4)
B4A H4A 1.1200
C5A C6A 1.523(4)
C5A H5A1 0.9900
C5A H5A2 0.9900
B5A B9A 1.801(4)
B5A B8A 1.833(5)
B5A H5A 1.1200
C6A C7A 1.503(4)
C6A H6A1 0.9900
C6A H6A2 0.9900
B9A C10A 1.612(4)
B9A B8A 1.845(4)
B9A B6A 1.926(4)
B9A H9A 1.1200
C7A C8A 1.511(4)
C7A H7A1 0.9900
C7A H7A2 0.9900
B6A C10A 1.597(4)
B6A B7A 1.822(4)
C8A H8A1 0.9900
C8A H8A2 0.9900
B7A C10A 1.604(4)
B7A B8A 1.839(5)
B7A H7A 1.1200
B8A C10A 1.603(4)
B8A H8A 1.1200
C10A H10A 1.0699
O1B C1B 1.403(3)
O1B H1B 0.8400
C1B B4B 1.592(4)
C1B B3B 1.610(4)
C1B B5B 1.622(4)
C1B Mn2B 2.002(3)
Mn2B C2B 1.792(3)
Mn2B C4B 1.797(3)
Mn2B C3B 1.807(4)
Mn2B B6B 2.166(3)
Mn2B B3B 2.227(3)
Mn2B B9B 2.229(3)
Mn2B B5B 2.247(3)
O2B C2B 1.152(3)
O3B C3B 1.131(4)
B3B B6B 1.793(4)
B3B B7B 1.849(5)
B3B B4B 1.864(4)
B3B H3B 1.1200
O4B C4B 1.152(3)
B4B B8B 1.786(4)
B4B B7B 1.789(5)
B4B B5B 1.840(5)
B4B H4B 1.1200
C5B C6B 1.508(4)
C5B H5B1 0.9900
C5B H5B2 0.9900
B5B B9B 1.811(4)
B5B B8B 1.826(5)
B5B H5B 1.1200
C6B C7B 1.514(5)
C6B H6B1 0.9900
C6B H6B2 0.9900
B9B C10B 1.604(5)
B9B B8B 1.844(5)
B9B B6B 1.918(5)
B9B H9B 1.1200
C7B C8B 1.511(5)
C7B H7B1 0.9900
C7B H7B2 0.9900
B6B C10B 1.599(4)
B6B B7B 1.826(4)
C8B H8B1 0.9900
C8B H8B2 0.9900
B7B C10B 1.600(4)
B7B B8B 1.831(5)
B7B H7B 1.1200
B8B C10B 1.589(4)
B8B H8B 1.1200
C10B H10B 1.0699
